data_2203876
loop_
_publ_author_name
'Hu, Ren-Zhi'
'Liu, Zhao-Di'
'Tan, Min-Yu'
'Zhu, Hai-Liang '

_publ_section_title
Tetrakis(\m~2~-4-fluorobenzoato-\k^2^<i>O</i>:<i>O</i>')bis[(ethanol-\k<i>O</i>)copper(II)](<i>Cu{---</i>Cu})
_journal_issue 7
_journal_name_full 'Acta Crystallographica Section E'
_journal_page_first m946
_journal_page_last m947
_journal_paper_doi 10.1107/S1600536804013054
_journal_volume 60
_journal_year 2004
_chemical_formula_iupac '[Cu2 (C7 H4 F O2)4 (C2 H6 O)2]'
_chemical_formula_moiety 'C32 H28 Cu2 F4 O10'
_chemical_formula_sum 'C32 H28 Cu2 F4 O10'
_chemical_formula_weight 775.62
_chemical_name_systematic ?
_space_group_IT_number 15
_symmetry_cell_setting monoclinic
_symmetry_space_group_name_Hall '-C 2yc'
_symmetry_space_group_name_H-M 'C 1 2/c 1'
_atom_sites_solution_hydrogens geom
_atom_sites_solution_primary direct
_atom_sites_solution_secondary difmap
_audit_creation_method SHELXL-97
_cell_angle_alpha 90.00
_cell_angle_beta 96.30(3)
_cell_angle_gamma 90.00
_cell_formula_units_Z 4
_cell_length_a 22.489(4)
_cell_length_b 6.6290(10)
_cell_length_c 22.027(4)
_cell_measurement_reflns_used 3353
_cell_measurement_temperature 293(2)
_cell_measurement_theta_max 27
_cell_measurement_theta_min 4
_cell_volume 3263.9(10)
_computing_cell_refinement SMART
_computing_data_collection 'SMART (Siemens, 1996)'
_computing_data_reduction 'SAINT (Siemens, 1996)'
_computing_molecular_graphics 'SHELXTL (Sheldrick, 1997b)'
_computing_publication_material SHELXTL
_computing_structure_refinement 'SHELXL97 (Sheldrick, 1997a)'
_computing_structure_solution 'SHELXS97 (Sheldrick, 1997a)'
_diffrn_ambient_temperature 293(2)
_diffrn_measured_fraction_theta_full 0.990
_diffrn_measured_fraction_theta_max 0.990
_diffrn_measurement_device_type 'Siemens SMART CCD area-detector'
_diffrn_measurement_method '\f and \w'
_diffrn_radiation_monochromator graphite
_diffrn_radiation_source 'fine-focus sealed tube'
_diffrn_radiation_type MoK\a
_diffrn_radiation_wavelength 0.71073
_diffrn_reflns_av_R_equivalents 0.0315
_diffrn_reflns_av_sigmaI/netI 0.0556
_diffrn_reflns_limit_h_max 28
_diffrn_reflns_limit_h_min -28
_diffrn_reflns_limit_k_max 4
_diffrn_reflns_limit_k_min -8
_diffrn_reflns_limit_l_max 27
_diffrn_reflns_limit_l_min -27
_diffrn_reflns_number 7200
_diffrn_reflns_theta_full 26.49
_diffrn_reflns_theta_max 26.49
_diffrn_reflns_theta_min 1.82
_exptl_absorpt_coefficient_mu 1.382
_exptl_absorpt_correction_T_max 0.9729
_exptl_absorpt_correction_T_min 0.7696
_exptl_absorpt_correction_type multi-scan
_exptl_absorpt_process_details '(SADABS; Sheldrick, 1996)'
_exptl_crystal_colour blue
_exptl_crystal_density_diffrn 1.578
_exptl_crystal_density_method 'not measured'
_exptl_crystal_description Plate
_exptl_crystal_F_000 1576
_exptl_crystal_size_max 0.20
_exptl_crystal_size_mid 0.20
_exptl_crystal_size_min 0.02
_refine_diff_density_max 0.628
_refine_diff_density_min -0.405
_refine_ls_extinction_method none
_refine_ls_goodness_of_fit_ref 1.032
_refine_ls_hydrogen_treatment mixed
_refine_ls_matrix_type full
_refine_ls_number_parameters 217
_refine_ls_number_reflns 3353
_refine_ls_number_restraints 0
_refine_ls_restrained_S_all 1.032
_refine_ls_R_factor_all 0.0647
_refine_ls_R_factor_gt 0.0463
_refine_ls_shift/su_max 0.002
_refine_ls_shift/su_mean 0.000
_refine_ls_structure_factor_coef Fsqd
_refine_ls_weighting_details 'calc w = 1/[\s^2^(Fo^2^)+(0.0412P)^2^] where P = (Fo^2^+2Fc^2^)/3'
_refine_ls_weighting_scheme calc
_refine_ls_wR_factor_gt 0.0960
_refine_ls_wR_factor_ref 0.1005
_reflns_number_gt 2418
_reflns_number_total 3353
_reflns_threshold_expression I>2\s(I)
_cod_data_source_file cv6319.cif
_cod_data_source_block I
_cod_original_sg_symbol_H-M 'C 2/c'
_cod_database_code 2203876
_cod_database_fobs_code 2203876

loop_
_symmetry_equiv_pos_as_xyz
'x, y, z'
'-x, y, -z+1/2'
'x+1/2, y+1/2, z'
'-x+1/2, y+1/2, -z+1/2'
'-x, -y, -z'
'x, -y, z-1/2'
'-x+1/2, -y+1/2, -z'
'x+1/2, -y+1/2, z-1/2'

loop_
_atom_site_label
_atom_site_fract_x
_atom_site_fract_y
_atom_site_fract_z
_atom_site_U_iso_or_equiv
_atom_site_adp_type
_atom_site_calc_flag
_atom_site_refinement_flags
_atom_site_occupancy
_atom_site_disorder_assembly
_atom_site_disorder_group
_atom_site_type_symbol
Cu1 0.216324(17) 0.09853(6) 0.510206(17) 0.03308(14) Uani d . 1 . . Cu
C1 0.10994(15) 0.5171(5) 0.40302(15) 0.0392(8) Uani d . 1 . . C
C2 0.05628(17) 0.4186(6) 0.39158(19) 0.0598(11) Uani d . 1 . . C
H2A 0.0528 0.2828 0.4059 0.080 Uiso d R 1 . . H
C3 0.00775(19) 0.5119(7) 0.3593(2) 0.0747(14) Uani d . 1 . . C
H3A -0.0298 0.4433 0.3507 0.080 Uiso d R 1 . . H
C4 0.01509(18) 0.7067(7) 0.33959(18) 0.0591(11) Uani d . 1 . . C
C5 0.06696(17) 0.8077(6) 0.34963(16) 0.0503(10) Uani d . 1 . . C
H5A 0.0702 0.9421 0.3341 0.080 Uiso d R 1 . . H
C6 0.11559(16) 0.7117(5) 0.38200(14) 0.0420(8) Uani d . 1 . . C
H6A 0.1531 0.7811 0.3902 0.080 Uiso d R 1 . . H
C7 0.16178(15) 0.4151(5) 0.43886(14) 0.0377(8) Uani d . 1 . . C
C8 0.20316(14) 0.5220(5) 0.65066(14) 0.0345(8) Uani d . 1 . . C
C9 0.22397(15) 0.7155(5) 0.66507(14) 0.0413(8) Uani d . 1 . . C
H9A 0.2502 0.7813 0.6397 0.080 Uiso d R 1 . . H
C10 0.20599(17) 0.8130(6) 0.71529(16) 0.0485(9) Uani d . 1 . . C
H10A 0.2203 0.9459 0.7264 0.080 Uiso d R 1 . . H
C11 0.16792(18) 0.7178(6) 0.74915(16) 0.0526(10) Uani d . 1 . . C
C12 0.14602(17) 0.5279(6) 0.73624(16) 0.0532(10) Uani d . 1 . . C
H12A 0.1188 0.4654 0.7612 0.080 Uiso d R 1 . . H
C13 0.16401(16) 0.4299(5) 0.68610(15) 0.0436(9) Uani d . 1 . . C
H13A 0.1497 0.2964 0.6758 0.080 Uiso d R 1 . . H
C14 0.22139(14) 0.4180(5) 0.59546(14) 0.0351(8) Uani d . 1 . . C
C15 0.1047(2) -0.1814(8) 0.5406(3) 0.0954(16) Uani d . 1 . . C
H15A 0.0811 -0.2096 0.5026 0.080 Uiso calc PR 0.59 A 1 H
H15B 0.1028 -0.2991 0.5657 0.080 Uiso calc PR 0.59 A 1 H
H15C 0.0904 -0.3107 0.5244 0.080 Uiso calc PR 0.41 A 2 H
H15D 0.1073 -0.1918 0.5847 0.080 Uiso calc PR 0.41 A 2 H
O1 0.21041(11) 0.5079(4) 0.44505(11) 0.0524(7) Uani d . 1 . . O
O2 0.15353(10) 0.2461(4) 0.46054(12) 0.0611(8) Uani d . 1 . . O
O3 0.25595(11) 0.5090(4) 0.56441(10) 0.0505(7) Uani d . 1 . . O
O4 0.20009(12) 0.2483(4) 0.58282(11) 0.0639(8) Uani d . 1 . . O
O5 0.16287(10) -0.1596(3) 0.52578(10) 0.0430(6) Uani d . 1 . . O
H1A 0.1824 -0.2775 0.5239 0.080 Uiso d R 1 . . H
F1 -0.03249(10) 0.7982(4) 0.30810(11) 0.0861(8) Uani d . 1 . . F
F2 0.15049(11) 0.8142(4) 0.79841(10) 0.0835(8) Uani d . 1 . . F
C16 0.0812(4) -0.0452(13) 0.5761(4) 0.084(2) Uiso d PD 0.59 A 1 C
H16A 0.0410 -0.08347 0.5816 0.080 Uiso calc PR 0.59 A 1 H
H16B 0.0810 0.08500 0.5570 0.080 Uiso calc PR 0.59 A 1 H
H16C 0.1048 -0.03958 0.6151 0.080 Uiso calc PR 0.59 A 1 H
C16' 0.0631(7) -0.050(2) 0.5241(7) 0.110(5) Uiso d PD 0.41 A 2 C
H16D 0.0263 -0.0918 0.5386 0.080 Uiso calc PR 0.41 A 2 H
H16E 0.0576 -0.0405 0.4804 0.080 Uiso calc PR 0.41 A 2 H
H16F 0.0747 0.0793 0.5411 0.080 Uiso calc PR 0.41 A 2 H

loop_
_atom_site_aniso_label
_atom_site_aniso_U_11
_atom_site_aniso_U_22
_atom_site_aniso_U_33
_atom_site_aniso_U_12
_atom_site_aniso_U_13
_atom_site_aniso_U_23
Cu1 0.0345(2) 0.0291(2) 0.0362(2) -0.00325(19) 0.00655(16) -0.00048(19)
C1 0.038(2) 0.040(2) 0.0399(19) 0.0011(16) 0.0031(16) 0.0000(16)
C2 0.046(2) 0.049(2) 0.081(3) -0.008(2) -0.006(2) 0.018(2)
C3 0.041(3) 0.076(3) 0.102(4) -0.012(2) -0.016(2) 0.016(3)
C4 0.042(2) 0.068(3) 0.066(3) 0.009(2) -0.003(2) 0.018(2)
C5 0.049(2) 0.047(2) 0.054(2) 0.008(2) 0.0047(19) 0.0092(19)
C6 0.041(2) 0.045(2) 0.0396(19) -0.0018(17) 0.0046(16) 0.0001(17)
C7 0.039(2) 0.039(2) 0.0356(18) 0.0062(18) 0.0070(15) -0.0033(17)
C8 0.0331(19) 0.0382(19) 0.0320(17) 0.0034(15) 0.0022(14) -0.0013(15)
C9 0.042(2) 0.043(2) 0.0394(19) -0.0043(17) 0.0066(16) -0.0032(17)
C10 0.056(3) 0.046(2) 0.044(2) -0.0007(19) 0.0042(18) -0.0147(18)
C11 0.060(3) 0.061(3) 0.038(2) 0.006(2) 0.0094(19) -0.014(2)
C12 0.051(3) 0.067(3) 0.044(2) -0.001(2) 0.0170(19) 0.000(2)
C13 0.044(2) 0.045(2) 0.042(2) -0.0026(17) 0.0072(16) -0.0025(17)
C14 0.037(2) 0.0335(19) 0.0348(18) 0.0010(16) 0.0023(15) -0.0019(16)
C15 0.068(4) 0.093(4) 0.133(4) 0.001(3) 0.043(3) 0.007(4)
O1 0.0429(16) 0.0419(15) 0.0679(17) -0.0092(13) -0.0140(13) 0.0146(13)
O2 0.0379(15) 0.0487(16) 0.094(2) -0.0075(13) -0.0064(14) 0.0326(15)
O3 0.0743(19) 0.0387(14) 0.0426(14) -0.0167(13) 0.0251(13) -0.0080(12)
O5 0.0383(14) 0.0347(13) 0.0573(15) -0.0064(11) 0.0113(12) 0.0052(11)
F1 0.0515(16) 0.100(2) 0.1022(19) 0.0132(14) -0.0132(14) 0.0341(17)
F2 0.102(2) 0.0911(19) 0.0637(15) -0.0016(16) 0.0370(14) -0.0313(14)
O4 0.082(2) 0.0502(17) 0.0670(17) -0.0303(15) 0.0429(15) -0.0261(14)

loop_
_atom_type_symbol
_atom_type_description
_atom_type_scat_dispersion_real
_atom_type_scat_dispersion_imag
_atom_type_scat_source
C C 0.0033 0.0016 'International Tables Vol C Tables 4.2.6.8 and 6.1.1.4'
H H 0.0000 0.0000 'International Tables Vol C Tables 4.2.6.8 and 6.1.1.4'
O O 0.0106 0.0060 'International Tables Vol C Tables 4.2.6.8 and 6.1.1.4'
F F 0.0171 0.0103 'International Tables Vol C Tables 4.2.6.8 and 6.1.1.4'
Cu Cu 0.3201 1.2651 'International Tables Vol C Tables 4.2.6.8 and 6.1.1.4'

loop_
_geom_angle_atom_site_label_1
_geom_angle_atom_site_label_2
_geom_angle_atom_site_label_3
_geom_angle_site_symmetry_1
_geom_angle_site_symmetry_3
_geom_angle
O4 Cu1 O2 . . 90.89(12)
O4 Cu1 O3 . 7_556 168.63(10)
O2 Cu1 O3 . 7_556 89.40(11)
O4 Cu1 O1 . 7_556 89.63(12)
O2 Cu1 O1 . 7_556 168.74(10)
O3 Cu1 O1 7_556 7_556 87.90(11)
O4 Cu1 O5 . . 96.69(9)
O2 Cu1 O5 . . 96.08(9)
O3 Cu1 O5 7_556 . 94.58(9)
O1 Cu1 O5 7_556 . 95.02(9)
O4 Cu1 Cu1 . 7_556 85.02(7)
O2 Cu1 Cu1 . 7_556 85.12(7)
O3 Cu1 Cu1 7_556 7_556 83.68(7)
O1 Cu1 Cu1 7_556 7_556 83.72(7)
O5 Cu1 Cu1 . 7_556 177.88(7)
C2 C1 C6 . . 119.7(3)
C2 C1 C7 . . 120.1(3)
C6 C1 C7 . . 120.3(3)
C1 C2 C3 . . 120.7(4)
C1 C2 H2A . . 119.2
C3 C2 H2A . . 120.0
C4 C3 C2 . . 117.8(4)
C4 C3 H3A . . 121.0
C2 C3 H3A . . 121.2
C5 C4 F1 . . 119.0(4)
C5 C4 C3 . . 123.2(4)
F1 C4 C3 . . 117.8(4)
C4 C5 C6 . . 118.4(4)
C4 C5 H5A . . 120.2
C6 C5 H5A . . 121.4
C1 C6 C5 . . 120.2(3)
C1 C6 H6A . . 119.7
C5 C6 H6A . . 120.1
O2 C7 O1 . . 124.7(3)
O2 C7 C1 . . 118.1(3)
O1 C7 C1 . . 117.2(3)
C13 C8 C9 . . 119.9(3)
C13 C8 C14 . . 120.3(3)
C9 C8 C14 . . 119.7(3)
C10 C9 C8 . . 119.6(3)
C10 C9 H9A . . 120.4
C8 C9 H9A . . 119.9
C11 C10 C9 . . 118.9(4)
C11 C10 H10A . . 120.2
C9 C10 H10A . . 120.9
C10 C11 F2 . . 118.6(4)
C10 C11 C12 . . 123.3(3)
F2 C11 C12 . . 118.1(4)
C11 C12 C13 . . 117.9(4)
C11 C12 H12A . . 121.0
C13 C12 H12A . . 121.1
C12 C13 C8 . . 120.3(3)
C12 C13 H13A . . 120.2
C8 C13 H13A . . 119.5
O4 C14 O3 . . 124.3(3)
O4 C14 C8 . . 117.8(3)
O3 C14 C8 . . 117.8(3)
C16' C15 O5 . . 122.0(8)
C16 C15 O5 . . 120.5(6)
C16 C15 H15A . . 115.2
O5 C15 H15A . . 105.0
H15A C15 H15B . . 107
C7 O1 Cu1 . 7_556 123.8(2)
C7 O2 Cu1 . . 122.6(2)
C14 O3 Cu1 . 7_556 124.1(2)
C15 O5 Cu1 . . 132.9(3)
C15 O5 H1A . . 113.5
Cu1 O5 H1A . . 113.6
C14 O4 Cu1 . . 122.9(2)

loop_
_geom_bond_atom_site_label_1
_geom_bond_atom_site_label_2
_geom_bond_site_symmetry_2
_geom_bond_distance
Cu1 O4 . 1.951(2)
Cu1 O2 . 1.952(2)
Cu1 O3 7_556 1.955(2)
Cu1 O1 7_556 1.957(2)
Cu1 O5 . 2.141(2)
Cu1 Cu1 7_556 2.5843(8)
C1 C2 . 1.371(5)
C1 C6 . 1.381(4)
C1 C7 . 1.496(4)
C2 C3 . 1.382(5)
C2 H2A . 0.9600
C3 C4 . 1.378(6)
C3 H3A . 0.9599
C4 C5 . 1.342(5)
C4 F1 . 1.353(4)
C5 C6 . 1.392(4)
C5 H5A . 0.9599
C6 H6A . 0.9602
C7 O2 . 1.240(4)
C7 O1 . 1.249(4)
C8 C13 . 1.381(4)
C8 C9 . 1.390(4)
C8 C14 . 1.494(4)
C9 C10 . 1.380(4)
C9 H9A . 0.9598
C10 C11 . 1.352(5)
C10 H10A . 0.9600
C11 F2 . 1.354(4)
C11 C12 . 1.370(5)
C12 C13 . 1.380(5)
C12 H12A . 0.9599
C13 H13A . 0.9599
C14 O4 . 1.242(4)
C14 O3 . 1.246(4)
C15 C16' . 1.301(15)
C15 C16 . 1.340(9)
C15 O5 . 1.391(5)
C15 H15A . 0.96
C15 H15B . 0.96
C15 H15C . 0.96
C15 H15D . 0.96
O1 Cu1 7_556 1.957(2)
O3 Cu1 7_556 1.955(2)
O5 H1A . 0.9000
C16 H16A . 0.96
C16 H16A . 0.96
C16 H16C . 0.96
C16' H16D . 0.96
C16' H16E . 0.96
C16' H16F . 0.96

loop_
_geom_hbond_atom_site_label_D
_geom_hbond_atom_site_label_H
_geom_hbond_atom_site_label_A
_geom_hbond_site_symmetry_A
_geom_hbond_distance_DH
_geom_hbond_distance_HA
_geom_hbond_distance_DA
_geom_hbond_angle_DHA
O5 H1A O3 1_545 0.90 2.28 3.089(3) 149
O5 H1A O1 1_545 0.90 2.38 3.095(4) 136

loop_
_geom_torsion_atom_site_label_1
_geom_torsion_atom_site_label_2
_geom_torsion_atom_site_label_3
_geom_torsion_atom_site_label_4
_geom_torsion_site_symmetry_1
_geom_torsion_site_symmetry_4
_geom_torsion
C6 C1 C2 C3 . . -0.1(6)
C7 C1 C2 C3 . . 179.1(4)
C1 C2 C3 C4 . . -0.5(7)
C2 C3 C4 C5 . . 0.8(7)
C2 C3 C4 F1 . . -179.9(4)
F1 C4 C5 C6 . . -179.9(3)
C3 C4 C5 C6 . . -0.6(7)
C2 C1 C6 C5 . . 0.3(5)
C7 C1 C6 C5 . . -178.8(3)
C4 C5 C6 C1 . . 0.0(5)
C2 C1 C7 O2 . . -4.2(5)
C6 C1 C7 O2 . . 175.0(3)
C2 C1 C7 O1 . . 176.2(3)
C6 C1 C7 O1 . . -4.6(5)
C13 C8 C9 C10 . . 0.9(5)
C14 C8 C9 C10 . . 178.5(3)
C8 C9 C10 C11 . . -0.5(5)
C9 C10 C11 F2 . . 179.9(3)
C9 C10 C11 C12 . . 0.0(6)
C10 C11 C12 C13 . . 0.1(6)
F2 C11 C12 C13 . . -179.8(3)
C11 C12 C13 C8 . . 0.3(5)
C9 C8 C13 C12 . . -0.8(5)
C14 C8 C13 C12 . . -178.4(3)
C13 C8 C14 O4 . . 0.2(5)
C9 C8 C14 O4 . . -177.4(3)
C13 C8 C14 O3 . . 178.7(3)
C9 C8 C14 O3 . . 1.1(5)
O2 C7 O1 Cu1 . 7_556 0.7(5)
C1 C7 O1 Cu1 . 7_556 -179.7(2)
O1 C7 O2 Cu1 . . 1.3(5)
C1 C7 O2 Cu1 . . -178.2(2)
O4 Cu1 O2 C7 . . 83.0(3)
O3 Cu1 O2 C7 7_556 . -85.7(3)
O1 Cu1 O2 C7 7_556 . -9.6(8)
O5 Cu1 O2 C7 . . 179.8(3)
Cu1 Cu1 O2 C7 7_556 . -2.0(3)
O4 C14 O3 Cu1 . 7_556 -0.3(5)
C8 C14 O3 Cu1 . 7_556 -178.7(2)
C16' C15 O5 Cu1 . . 29.1(11)
C16 C15 O5 Cu1 . . -33.5(9)
O4 Cu1 O5 C15 . . 48.2(4)
O2 Cu1 O5 C15 . . -43.4(4)
O3 Cu1 O5 C15 7_556 . -133.3(4)
O1 Cu1 O5 C15 7_556 . 138.5(4)
Cu1 Cu1 O5 C15 7_556 . -167.9(16)
O3 C14 O4 Cu1 . . -1.5(5)
C8 C14 O4 Cu1 . . 176.9(2)
O2 Cu1 O4 C14 . . -83.2(3)
O3 Cu1 O4 C14 7_556 . 8.1(8)
O1 Cu1 O4 C14 7_556 . 85.5(3)
O5 Cu1 O4 C14 . . -179.5(3)
Cu1 Cu1 O4 C14 7_556 . 1.8(3)
